data_7225219
loop_
_publ_author_name
'Ravi, Makthala'
'Chauhan, Parul'
'Singh, Shikha'
'Kant, Ruchir'
'Yadav, Prem Prakash'

_publ_section_title
;
 p-TsOH-promoted synthesis of
 (E)-6-phenyl-7-styryl-5,6-dihydrodibenzo[b,h][1,6]naphthyridines via
 cascade intramolecular aza-Michael addition/Friedlander condensation of
 2'-aminochalcones in a SDS/H2O system
;
_journal_name_full 'RSC Adv.'
_journal_paper_doi 10.1039/C6RA04837D
_journal_year 2016
_chemical_compound_source 'see text'
_chemical_formula_moiety 'C30 H16 Cl4 N2'
_chemical_formula_sum 'C30 H16 Cl4 N2'
_chemical_formula_weight 546.25
_space_group_IT_number 2
_symmetry_cell_setting triclinic
_symmetry_Int_Tables_number 2
_symmetry_space_group_name_Hall '-P 1'
_symmetry_space_group_name_H-M 'P -1'
_atom_sites_solution_hydrogens geom
_atom_sites_solution_primary direct
_atom_sites_solution_secondary difmap
_audit_update_record
;
2014-09-19 deposited with the CCDC.
2016-05-12 downloaded from the CCDC.
;
_cell_angle_alpha 103.692(17)
_cell_angle_beta 93.563(17)
_cell_angle_gamma 107.081(14)
_cell_formula_units_Z 2
_cell_length_a 8.336(2)
_cell_length_b 9.118(3)
_cell_length_c 17.445(5)
_cell_measurement_reflns_used 1830
_cell_measurement_temperature 293(2)
_cell_measurement_theta_max 25.4
_cell_measurement_theta_min 3.1
_cell_volume 1219.0(6)
_computing_cell_refinement
;
CrystalClear-SM Expert 2.1 b24 (Rigaku, 2012)
;
_computing_data_collection
;
CrystalClear-SM Expert 2.1 b24 (Rigaku, 2012)
;
_computing_data_reduction
;
CrystalClear-SM Expert 2.1 b24 (Rigaku, 2012)
;
_computing_molecular_graphics 'SHELXTL (Bruker, 1997)'
_computing_structure_refinement 'SHELXL-97 (Sheldrick, 1997)'
_computing_structure_solution 'SHELXS-97 (Sheldrick, 1990)'
_diffrn_ambient_temperature 293(2)
_diffrn_detector CCD
_diffrn_detector_area_resol_mean 28.5714
_diffrn_measured_fraction_theta_full 0.971
_diffrn_measured_fraction_theta_max 0.971
_diffrn_measurement_device
;
AFC12 (Right): Kappa 3 circle
;
_diffrn_measurement_device_type
;
Rigaku Saturn724+ (4x4 bin mode)
;
_diffrn_measurement_method 'profile data from \w-scans'
_diffrn_measurement_specimen_support Fiber
_diffrn_radiation_monochromator Confocal
_diffrn_radiation_type 'Mo K\a'
_diffrn_radiation_wavelength 0.71075
_diffrn_reflns_av_R_equivalents 0.0273
_diffrn_reflns_av_sigmaI/netI 0.0433
_diffrn_reflns_limit_h_max 10
_diffrn_reflns_limit_h_min -7
_diffrn_reflns_limit_k_max 8
_diffrn_reflns_limit_k_min -11
_diffrn_reflns_limit_l_max 20
_diffrn_reflns_limit_l_min -19
_diffrn_reflns_number 9490
_diffrn_reflns_theta_full 25.42
_diffrn_reflns_theta_max 25.42
_diffrn_reflns_theta_min 3.06
_diffrn_source MicroMax003_Mo
_diffrn_source_current 0.6
_diffrn_source_power 0.0
_diffrn_source_voltage 50.0
_exptl_absorpt_coefficient_mu 0.510
_exptl_absorpt_correction_T_max 0.807
_exptl_absorpt_correction_T_min 0.770
_exptl_absorpt_correction_type multi-scan
_exptl_absorpt_process_details 'REQAB (Rigaku, 1998)'
_exptl_crystal_colour Yellow
_exptl_crystal_density_diffrn 1.488
_exptl_crystal_density_method 'Not Measured'
_exptl_crystal_description Block
_exptl_crystal_F_000 556
_exptl_crystal_size_max 0.54
_exptl_crystal_size_mid 0.46
_exptl_crystal_size_min 0.44
_refine_diff_density_max 0.269
_refine_diff_density_min -0.270
_refine_diff_density_rms 0.048
_refine_ls_extinction_method none
_refine_ls_goodness_of_fit_ref 0.973
_refine_ls_hydrogen_treatment constr
_refine_ls_matrix_type full
_refine_ls_number_parameters 325
_refine_ls_number_reflns 4345
_refine_ls_number_restraints 0
_refine_ls_restrained_S_all 0.973
_refine_ls_R_factor_all 0.0532
_refine_ls_R_factor_gt 0.0383
_refine_ls_shift/su_max 0.000
_refine_ls_shift/su_mean 0.000
_refine_ls_structure_factor_coef Fsqd
_refine_ls_weighting_details 'calc w=1/[\s^2^(Fo^2^)+(0.0597P)^2^+0.0000P] where P=(Fo^2^+2Fc^2^)/3'
_refine_ls_weighting_scheme calc
_refine_ls_wR_factor_gt 0.1004
_refine_ls_wR_factor_ref 0.1070
_reflns_number_gt 2787
_reflns_number_total 4345
_reflns_threshold_expression >2sigma(I)
_cod_data_source_file c6ra04837d2.cif
_cod_data_source_block xxx
_cod_depositor_comments
;
The following automatic conversions were performed:

'_symmetry_cell_setting' value 'Triclinic' changed to 'triclinic'
according to
/usr/data/users/saulius/crontab/automatic-downloads/rss-feeds/RSC/lib/dictionaries/cif_core.dic
dictionary named 'cif_core.dic' version 2.4.2 from 2011-04-26.

'_exptl_absorpt_correction_type' value 'Multi-scan' changed to
'multi-scan' according to
/usr/data/users/saulius/crontab/automatic-downloads/rss-feeds/RSC/lib/dictionaries/cif_core.dic
dictionary named 'cif_core.dic' version 2.4.2 from 2011-04-26.

'_refine_ls_hydrogen_treatment' value 'Constr' changed to 'constr'
according to
/usr/data/users/saulius/crontab/automatic-downloads/rss-feeds/RSC/lib/dictionaries/cif_core.dic
dictionary named 'cif_core.dic' version 2.4.2 from 2011-04-26.

Automatic conversion script
Id: cif_fix_values 4268 2015-11-12 08:31:59Z antanas 
;
_cod_database_code 7225219

loop_
_symmetry_equiv_pos_site_id
_symmetry_equiv_pos_as_xyz
1 x,y,z
2 -x,-y,-z

loop_
_atom_site_aniso_label
_atom_site_aniso_U_11
_atom_site_aniso_U_22
_atom_site_aniso_U_33
_atom_site_aniso_U_23
_atom_site_aniso_U_13
_atom_site_aniso_U_12
Cl1 0.0938(5) 0.1180(6) 0.0509(3) 0.0288(3) 0.0194(3) 0.0636(5)
Cl2 0.0833(5) 0.0870(5) 0.0726(4) 0.0041(3) 0.0441(4) 0.0310(4)
Cl3 0.0658(4) 0.0849(5) 0.0515(3) 0.0262(3) 0.0126(3) 0.0423(4)
Cl4 0.0808(5) 0.0909(5) 0.0823(4) 0.0200(4) 0.0502(4) 0.0374(4)
N1 0.0358(10) 0.0466(10) 0.0356(8) 0.0080(7) 0.0089(7) 0.0127(8)
N2 0.0441(10) 0.0451(10) 0.0374(8) 0.0084(7) 0.0085(7) 0.0091(9)
C1 0.0346(11) 0.0416(12) 0.0408(10) 0.0132(9) 0.0097(8) 0.0129(10)
C2 0.0395(13) 0.0561(14) 0.0506(11) 0.0135(10) 0.0166(10) 0.0127(11)
C3 0.0381(13) 0.0500(14) 0.0750(14) 0.0121(11) 0.0201(11) 0.0040(11)
C4 0.0477(14) 0.0416(13) 0.0699(14) 0.0022(11) 0.0134(11) 0.0014(11)
C5 0.0490(14) 0.0426(12) 0.0491(11) 0.0030(9) 0.0154(10) 0.0078(11)
C6 0.0359(11) 0.0398(11) 0.0368(9) 0.0101(8) 0.0077(8) 0.0117(10)
C7 0.0381(11) 0.0382(11) 0.0314(9) 0.0096(8) 0.0081(8) 0.0127(9)
C8 0.0366(11) 0.0399(11) 0.0290(8) 0.0109(8) 0.0072(8) 0.0126(9)
C9 0.0399(12) 0.0427(12) 0.0311(9) 0.0117(8) 0.0063(8) 0.0129(10)
C10 0.0469(13) 0.0410(12) 0.0344(9) 0.0068(8) 0.0027(9) 0.0127(10)
C11 0.0542(15) 0.0453(13) 0.0484(11) 0.0013(10) 0.0022(10) 0.0037(11)
C12 0.0676(17) 0.0492(14) 0.0512(12) -0.0084(10) -0.0010(11) 0.0149(13)
C13 0.0581(16) 0.0649(16) 0.0438(11) -0.0069(11) 0.0058(10) 0.0272(14)
C14 0.0445(13) 0.0564(14) 0.0413(10) 0.0010(9) 0.0063(9) 0.0215(11)
C15 0.0387(12) 0.0429(11) 0.0320(9) 0.0063(8) 0.0022(8) 0.0157(10)
C16 0.0363(12) 0.0407(11) 0.0310(9) 0.0096(8) 0.0052(8) 0.0139(10)
C17 0.0389(12) 0.0382(11) 0.0396(10) 0.0073(8) 0.0122(8) 0.0099(10)
C18 0.0421(12) 0.0471(12) 0.0382(10) 0.0051(9) 0.0102(9) 0.0127(10)
C19 0.0378(12) 0.0395(11) 0.0380(10) 0.0016(8) 0.0095(9) 0.0052(10)
C20 0.0614(15) 0.0652(15) 0.0409(11) -0.0002(10) 0.0062(10) 0.0241(13)
C21 0.0510(14) 0.0680(16) 0.0605(13) -0.0003(11) 0.0098(11) 0.0247(13)
C22 0.0499(14) 0.0462(13) 0.0531(12) -0.0027(10) 0.0223(11) 0.0053(12)
C23 0.0592(15) 0.0524(13) 0.0405(11) 0.0073(9) 0.0173(10) 0.0090(12)
C24 0.0495(13) 0.0469(13) 0.0404(10) 0.0079(9) 0.0126(9) 0.0116(11)
C25 0.0354(11) 0.0372(11) 0.0363(9) 0.0090(8) 0.0082(8) 0.0048(9)
C26 0.0475(13) 0.0595(14) 0.0436(10) 0.0156(10) 0.0073(10) 0.0185(11)
C27 0.0432(13) 0.0596(15) 0.0646(13) 0.0153(11) 0.0119(11) 0.0224(12)
C28 0.0458(13) 0.0469(13) 0.0550(12) 0.0106(10) 0.0209(10) 0.0109(11)
C29 0.0522(14) 0.0473(13) 0.0385(10) 0.0142(9) 0.0142(9) 0.0106(11)
C30 0.0373(12) 0.0411(12) 0.0391(10) 0.0103(8) 0.0085(8) 0.0094(10)

loop_
_atom_site_label
_atom_site_type_symbol
_atom_site_thermal_displace_type
_atom_site_fract_x
_atom_site_fract_y
_atom_site_fract_z
_atom_site_occupancy
_atom_site_U_iso_or_equiv
_atom_site_calc_flag
_atom_site_refinement_flags
Cl1 Cl Uani 0.64611(9) 0.19474(9) 0.48577(3) 1.000 0.0793(3) . .
Cl2 Cl Uani 0.13898(9) 0.41437(8) 0.57372(4) 1.000 0.0817(3) . .
Cl3 Cl Uani 0.41574(7) -0.22116(7) 0.28358(3) 1.000 0.0617(2) . .
Cl4 Cl Uani -0.10999(9) -0.03364(8) 0.37834(4) 1.000 0.0812(3) . .
N1 N Uani 0.7276(2) -0.01960(18) 0.04739(8) 1.000 0.0398(5) . .
N2 N Uani 0.2459(2) -0.30052(19) 0.06930(8) 1.000 0.0437(5) . .
C1 C Uani 0.8054(2) 0.1200(2) 0.10202(10) 1.000 0.0382(6) . .
C2 C Uani 0.9686(3) 0.2112(2) 0.09170(12) 1.000 0.0490(7) . .
C3 C Uani 1.0537(3) 0.3526(3) 0.14399(13) 1.000 0.0569(8) . .
C4 C Uani 0.9803(3) 0.4130(2) 0.21030(13) 1.000 0.0580(8) . .
C5 C Uani 0.8233(3) 0.3310(2) 0.22101(11) 1.000 0.0497(7) . .
C6 C Uani 0.7298(2) 0.1818(2) 0.16832(10) 1.000 0.0375(6) . .
C7 C Uani 0.5647(2) 0.0913(2) 0.17638(9) 1.000 0.0356(6) . .
C8 C Uani 0.4852(2) -0.0562(2) 0.12070(9) 1.000 0.0347(6) . .
C9 C Uani 0.3200(2) -0.1667(2) 0.12267(10) 1.000 0.0376(6) . .
C10 C Uani 0.3291(3) -0.3467(2) 0.00519(10) 1.000 0.0418(7) . .
C11 C Uani 0.2455(3) -0.4910(2) -0.05100(11) 1.000 0.0543(8) . .
C12 C Uani 0.3231(3) -0.5428(3) -0.11457(12) 1.000 0.0611(8) . .
C13 C Uani 0.4820(3) -0.4522(3) -0.12327(11) 1.000 0.0578(8) . .
C14 C Uani 0.5663(3) -0.3093(2) -0.06870(10) 1.000 0.0483(7) . .
C15 C Uani 0.4903(2) -0.2544(2) -0.00308(9) 1.000 0.0380(6) . .
C16 C Uani 0.5735(2) -0.1050(2) 0.05644(9) 1.000 0.0356(6) . .
C17 C Uani 0.4762(2) 0.1587(2) 0.24034(10) 1.000 0.0397(6) . .
C18 C Uani 0.5308(3) 0.1984(2) 0.31729(10) 1.000 0.0437(7) . .
C19 C Uani 0.4393(2) 0.2580(2) 0.38044(10) 1.000 0.0414(6) . .
C20 C Uani 0.3048(3) 0.3138(3) 0.36530(12) 1.000 0.0576(8) . .
C21 C Uani 0.2131(3) 0.3619(3) 0.42317(13) 1.000 0.0616(8) . .
C22 C Uani 0.2550(3) 0.3552(2) 0.49974(12) 1.000 0.0541(8) . .
C23 C Uani 0.3866(3) 0.3041(2) 0.51859(11) 1.000 0.0531(8) . .
C24 C Uani 0.4783(3) 0.2564(2) 0.45921(10) 1.000 0.0468(7) . .
C25 C Uani 0.2135(2) -0.1356(2) 0.18766(10) 1.000 0.0378(6) . .
C26 C Uani 0.0739(3) -0.0882(2) 0.17291(11) 1.000 0.0495(7) . .
C27 C Uani -0.0260(3) -0.0584(2) 0.23085(12) 1.000 0.0545(8) . .
C28 C Uani 0.0121(3) -0.0783(2) 0.30444(12) 1.000 0.0500(7) . .
C29 C Uani 0.1461(3) -0.1292(2) 0.32134(11) 1.000 0.0463(7) . .
C30 C Uani 0.2452(2) -0.1581(2) 0.26223(10) 1.000 0.0398(7) . .
H2 H Uiso 1.01790 0.17290 0.04820 1.000 0.0590 calc R
H3 H Uiso 1.16080 0.41050 0.13640 1.000 0.0680 calc R
H4 H Uiso 1.04020 0.50960 0.24670 1.000 0.0700 calc R
H5 H Uiso 0.77570 0.37370 0.26410 1.000 0.0600 calc R
H11 H Uiso 0.13790 -0.55190 -0.04550 1.000 0.0650 calc R
H12 H Uiso 0.26810 -0.63950 -0.15190 1.000 0.0730 calc R
H13 H Uiso 0.53280 -0.48830 -0.16670 1.000 0.0690 calc R
H14 H Uiso 0.67340 -0.24920 -0.07530 1.000 0.0580 calc R
H17 H Uiso 0.37490 0.17410 0.22490 1.000 0.0480 calc R
H18 H Uiso 0.63470 0.18780 0.33270 1.000 0.0530 calc R
H20 H Uiso 0.27620 0.31850 0.31380 1.000 0.0690 calc R
H21 H Uiso 0.12410 0.39840 0.41100 1.000 0.0740 calc R
H23 H Uiso 0.41460 0.30110 0.57050 1.000 0.0640 calc R
H26 H Uiso 0.04700 -0.07610 0.12270 1.000 0.0590 calc R
H27 H Uiso -0.11830 -0.02520 0.22010 1.000 0.0650 calc R
H29 H Uiso 0.16990 -0.14400 0.37120 1.000 0.0560 calc R

loop_
_atom_type_symbol
_atom_type_description
_atom_type_scat_dispersion_real
_atom_type_scat_dispersion_imag
_atom_type_scat_source
N N 0.0061 0.0033 'International Tables Vol C Tables 4.2.6.8 and 6.1.1.4'
Cl Cl 0.1484 0.1585 'International Tables Vol C Tables 4.2.6.8 and 6.1.1.4'
H H 0.0000 0.0000 'International Tables Vol C Tables 4.2.6.8 and 6.1.1.4'
C C 0.0033 0.0016 'International Tables Vol C Tables 4.2.6.8 and 6.1.1.4'

loop_
_geom_angle_atom_site_label_1
_geom_angle_atom_site_label_2
_geom_angle_atom_site_label_3
_geom_angle
_geom_angle_publ_flag
C1 N1 C16 118.17(15) yes
C9 N2 C10 119.02(17) yes
N1 C1 C2 117.97(16) yes
N1 C1 C6 123.21(16) yes
C2 C1 C6 118.80(16) no
C1 C2 C3 121.2(2) no
C2 C3 C4 120.2(2) no
C3 C4 C5 120.3(2) no
C4 C5 C6 121.65(19) no
C1 C6 C5 117.92(17) no
C1 C6 C7 118.03(16) no
C5 C6 C7 124.04(17) no
C6 C7 C8 118.83(15) no
C6 C7 C17 119.40(15) no
C8 C7 C17 121.66(16) no
C7 C8 C9 125.68(15) no
C7 C8 C16 117.94(16) no
C9 C8 C16 116.37(15) no
N2 C9 C8 124.89(16) yes
N2 C9 C25 112.14(16) yes
C8 C9 C25 122.96(15) no
N2 C10 C11 117.4(2) yes
N2 C10 C15 122.23(16) yes
C11 C10 C15 120.37(19) no
C10 C11 C12 119.6(2) no
C11 C12 C13 120.4(2) no
C12 C13 C14 120.9(2) no
C13 C14 C15 119.8(2) no
C10 C15 C14 118.94(16) no
C10 C15 C16 118.90(15) no
C14 C15 C16 122.16(17) no
N1 C16 C8 123.77(15) yes
N1 C16 C15 117.71(15) yes
C8 C16 C15 118.51(16) no
C7 C17 C18 124.85(18) no
C17 C18 C19 124.7(2) no
C18 C19 C20 122.45(17) no
C18 C19 C24 121.54(18) no
C20 C19 C24 115.97(18) no
C19 C20 C21 122.8(2) no
C20 C21 C22 118.9(2) no
Cl2 C22 C21 119.49(19) yes
Cl2 C22 C23 119.37(16) yes
C21 C22 C23 121.2(2) no
C22 C23 C24 119.10(18) no
Cl1 C24 C19 120.19(16) yes
Cl1 C24 C23 117.71(15) yes
C19 C24 C23 122.1(2) no
C9 C25 C26 119.94(16) no
C9 C25 C30 122.65(16) no
C26 C25 C30 117.36(16) no
C25 C26 C27 121.55(18) no
C26 C27 C28 119.3(2) no
Cl4 C28 C27 118.97(19) yes
Cl4 C28 C29 119.57(16) yes
C27 C28 C29 121.4(2) no
C28 C29 C30 118.34(18) no
Cl3 C30 C25 119.49(13) yes
Cl3 C30 C29 118.50(14) yes
C25 C30 C29 122.01(17) no
C1 C2 H2 119.00 no
C3 C2 H2 119.00 no
C2 C3 H3 120.00 no
C4 C3 H3 120.00 no
C3 C4 H4 120.00 no
C5 C4 H4 120.00 no
C4 C5 H5 119.00 no
C6 C5 H5 119.00 no
C10 C11 H11 120.00 no
C12 C11 H11 120.00 no
C11 C12 H12 120.00 no
C13 C12 H12 120.00 no
C12 C13 H13 120.00 no
C14 C13 H13 120.00 no
C13 C14 H14 120.00 no
C15 C14 H14 120.00 no
C7 C17 H17 118.00 no
C18 C17 H17 118.00 no
C17 C18 H18 118.00 no
C19 C18 H18 118.00 no
C19 C20 H20 119.00 no
C21 C20 H20 119.00 no
C20 C21 H21 121.00 no
C22 C21 H21 121.00 no
C22 C23 H23 120.00 no
C24 C23 H23 120.00 no
C25 C26 H26 119.00 no
C27 C26 H26 119.00 no
C26 C27 H27 120.00 no
C28 C27 H27 120.00 no
C28 C29 H29 121.00 no
C30 C29 H29 121.00 no

loop_
_geom_bond_atom_site_label_1
_geom_bond_atom_site_label_2
_geom_bond_distance
_geom_bond_publ_flag
Cl1 C24 1.730(3) yes
Cl2 C22 1.739(2) yes
Cl3 C30 1.7338(19) yes
Cl4 C28 1.738(2) yes
N1 C1 1.347(2) yes
N1 C16 1.333(2) yes
N2 C9 1.298(2) yes
N2 C10 1.398(3) yes
C1 C2 1.418(3) no
C1 C6 1.429(2) no
C2 C3 1.350(3) no
C3 C4 1.414(3) no
C4 C5 1.352(3) no
C5 C6 1.414(3) no
C6 C7 1.417(3) no
C7 C8 1.403(2) no
C7 C17 1.487(2) no
C8 C9 1.456(3) no
C8 C16 1.434(2) no
C9 C25 1.508(2) no
C10 C11 1.394(3) no
C10 C15 1.397(3) no
C11 C12 1.376(3) no
C12 C13 1.379(4) no
C13 C14 1.375(3) no
C14 C15 1.403(3) no
C15 C16 1.449(2) no
C17 C18 1.318(2) no
C18 C19 1.468(3) no
C19 C20 1.396(3) no
C19 C24 1.397(2) no
C20 C21 1.371(3) no
C21 C22 1.380(3) no
C22 C23 1.363(3) no
C23 C24 1.388(3) no
C25 C26 1.385(3) no
C25 C30 1.386(2) no
C26 C27 1.377(3) no
C27 C28 1.369(3) no
C28 C29 1.371(3) no
C29 C30 1.386(3) no
C2 H2 0.9300 no
C3 H3 0.9300 no
C4 H4 0.9300 no
C5 H5 0.9300 no
C11 H11 0.9300 no
C12 H12 0.9300 no
C13 H13 0.9300 no
C14 H14 0.9300 no
C17 H17 0.9300 no
C18 H18 0.9300 no
C20 H20 0.9300 no
C21 H21 0.9300 no
C23 H23 0.9300 no
C26 H26 0.9300 no
C27 H27 0.9300 no
C29 H29 0.9300 no

loop_
_geom_contact_atom_site_label_1
_geom_contact_atom_site_label_2
_geom_contact_distance
_geom_contact_site_symmetry_2
_geom_contact_publ_flag
Cl1 Cl4 3.6188(16) 1_655 no
Cl3 C18 3.551(2) . no
Cl3 C8 3.520(2) . no
Cl3 C17 3.616(2) . no
Cl4 Cl1 3.6188(16) 1_455 no
Cl1 H18 2.6500 . no
Cl1 H29 3.0500 2_656 no
Cl2 H21 3.1400 2_566 no
Cl2 H5 2.9300 2_666 no
Cl3 H13 3.0900 2_645 no
N1 H14 2.5200 . no
C1 C27 3.515(3) 1_655 no
C1 C10 3.458(3) 2_655 no
C1 C15 3.578(3) 2_655 no
C2 C10 3.579(3) 2_655 no
C3 C14 3.595(4) 2_755 no
C3 C11 3.572(4) 2_655 no
C4 C12 3.572(4) 2_655 no
C4 C11 3.584(3) 2_655 no
C5 C18 3.157(3) . no
C5 C13 3.551(4) 2_655 no
C5 C12 3.386(3) 2_655 no
C6 C14 3.546(3) 2_655 no
C7 C14 3.385(3) 2_655 no
C8 Cl3 3.520(2) . no
C10 C2 3.579(3) 2_655 no
C10 C1 3.458(3) 2_655 no
C11 C3 3.572(4) 2_655 no
C11 C4 3.584(3) 2_655 no
C12 C5 3.386(3) 2_655 no
C12 C4 3.572(4) 2_655 no
C13 C5 3.551(4) 2_655 no
C14 C6 3.546(3) 2_655 no
C14 C3 3.595(4) 2_755 no
C14 C7 3.385(3) 2_655 no
C15 C1 3.578(3) 2_655 no
C16 C16 3.451(3) 2_655 no
C17 C30 3.089(3) . no
C17 Cl3 3.616(2) . no
C17 C25 2.823(3) . no
C17 C26 3.394(3) . no
C18 C5 3.157(3) . no
C18 C25 3.557(3) . no
C18 Cl3 3.551(2) . no
C18 C30 3.294(3) . no
C19 C29 3.521(3) . no
C20 C28 3.552(3) . no
C22 C24 3.460(3) 2_666 no
C24 C22 3.460(3) 2_666 no
C25 C17 2.823(3) . no
C25 C18 3.557(3) . no
C26 C17 3.394(3) . no
C27 C1 3.515(3) 1_455 no
C28 C20 3.552(3) . no
C29 C19 3.521(3) . no
C30 C17 3.089(3) . no
C30 C18 3.294(3) . no
C1 H27 2.8300 1_655 no
C2 H14 2.9400 2_755 no
C2 H26 3.0400 1_655 no
C3 H14 2.9300 2_755 no
C5 H18 2.8900 . no
C6 H27 2.8400 1_655 no
C6 H18 3.0100 . no
C9 H17 3.0800 . no
C13 H3 2.9200 2_755 no
C14 H3 2.9100 2_755 no
C17 H20 2.7100 . no
C17 H5 2.6200 . no
C18 H5 2.5700 . no
C20 H17 2.6600 . no
C25 H17 2.6500 . no
C26 H17 2.8300 . no
C27 H12 2.8500 2_545 no
C29 H4 3.0700 1_445 no
C30 H4 2.9500 1_445 no
H2 H14 2.4400 2_755 no
H3 C13 2.9200 2_755 no
H3 C14 2.9100 2_755 no
H3 H13 2.4300 2_755 no
H3 H14 2.4200 2_755 no
H4 C29 3.0700 1_665 no
H4 C30 2.9500 1_665 no
H5 C17 2.6200 . no
H5 C18 2.5700 . no
H5 H18 2.3800 . no
H5 Cl2 2.9300 2_666 no
H12 C27 2.8500 2_545 no
H13 Cl3 3.0900 2_645 no
H13 H3 2.4300 2_755 no
H14 N1 2.5200 . no
H14 C2 2.9400 2_755 no
H14 C3 2.9300 2_755 no
H14 H2 2.4400 2_755 no
H14 H3 2.4200 2_755 no
H17 C9 3.0800 . no
H17 C20 2.6600 . no
H17 C25 2.6500 . no
H17 C26 2.8300 . no
H17 H20 2.1500 . no
H18 Cl1 2.6500 . no
H18 C5 2.8900 . no
H18 C6 3.0100 . no
H18 H5 2.3800 . no
H20 C17 2.7100 . no
H20 H17 2.1500 . no
H21 Cl2 3.1400 2_566 no
H26 C2 3.0400 1_455 no
H27 C1 2.8300 1_455 no
H27 C6 2.8400 1_455 no
H29 Cl1 3.0500 2_656 no

loop_
_geom_hbond_atom_site_label_D
_geom_hbond_atom_site_label_H
_geom_hbond_atom_site_label_A
_geom_hbond_distance_DH
_geom_hbond_distance_HA
_geom_hbond_distance_DA
_geom_hbond_angle_DHA
_geom_hbond_publ_flag
C18 H18 Cl1 0.9300 2.6500 3.046(2) 106.00 yes

loop_
_geom_torsion_atom_site_label_1
_geom_torsion_atom_site_label_2
_geom_torsion_atom_site_label_3
_geom_torsion_atom_site_label_4
_geom_torsion
_geom_torsion_publ_flag
C16 N1 C1 C2 -179.37(17) no
C16 N1 C1 C6 -1.0(3) no
C1 N1 C16 C8 0.5(3) no
C1 N1 C16 C15 179.47(16) no
C10 N2 C9 C8 1.3(3) no
C10 N2 C9 C25 -179.72(16) no
C9 N2 C10 C11 -179.90(19) no
C9 N2 C10 C15 0.6(3) no
N1 C1 C2 C3 179.7(2) no
C6 C1 C2 C3 1.3(3) no
N1 C1 C6 C5 -179.08(17) no
N1 C1 C6 C7 -0.2(3) no
C2 C1 C6 C5 -0.7(3) no
C2 C1 C6 C7 178.17(17) no
C1 C2 C3 C4 -0.4(3) no
C2 C3 C4 C5 -1.2(4) no
C3 C4 C5 C6 1.8(3) no
C4 C5 C6 C1 -0.8(3) no
C4 C5 C6 C7 -179.60(19) no
C1 C6 C7 C8 1.9(2) no
C1 C6 C7 C17 -174.51(16) no
C5 C6 C7 C8 -179.34(17) no
C5 C6 C7 C17 4.3(3) no
C6 C7 C8 C9 176.89(17) no
C6 C7 C8 C16 -2.3(2) no
C17 C7 C8 C9 -6.8(3) no
C17 C7 C8 C16 174.00(16) no
C6 C7 C17 C18 -61.2(3) no
C8 C7 C17 C18 122.5(2) no
C7 C8 C9 N2 177.74(18) no
C7 C8 C9 C25 -1.2(3) no
C16 C8 C9 N2 -3.1(3) no
C16 C8 C9 C25 178.03(16) no
C7 C8 C16 N1 1.2(3) no
C7 C8 C16 C15 -177.81(16) no
C9 C8 C16 N1 -178.11(16) no
C9 C8 C16 C15 2.9(2) no
N2 C9 C25 C26 -75.0(2) no
N2 C9 C25 C30 102.6(2) no
C8 C9 C25 C26 104.1(2) no
C8 C9 C25 C30 -78.4(2) no
N2 C10 C11 C12 -179.1(2) no
C15 C10 C11 C12 0.4(3) no
N2 C10 C15 C14 179.45(18) no
N2 C10 C15 C16 -0.6(3) no
C11 C10 C15 C14 0.0(3) no
C11 C10 C15 C16 179.98(18) no
C10 C11 C12 C13 -0.6(3) no
C11 C12 C13 C14 0.3(4) no
C12 C13 C14 C15 0.1(3) no
C13 C14 C15 C10 -0.3(3) no
C13 C14 C15 C16 179.77(19) no
C10 C15 C16 N1 179.65(17) no
C10 C15 C16 C8 -1.3(2) no
C14 C15 C16 N1 -0.4(3) no
C14 C15 C16 C8 178.68(17) no
C7 C17 C18 C19 -177.03(17) no
C17 C18 C19 C20 -15.5(3) no
C17 C18 C19 C24 162.07(19) no
C18 C19 C20 C21 176.5(2) no
C24 C19 C20 C21 -1.2(3) no
C18 C19 C24 Cl1 4.0(3) no
C18 C19 C24 C23 -176.33(18) no
C20 C19 C24 Cl1 -178.28(17) no
C20 C19 C24 C23 1.4(3) no
C19 C20 C21 C22 0.0(4) no
C20 C21 C22 Cl2 -179.5(2) no
C20 C21 C22 C23 1.0(4) no
Cl2 C22 C23 C24 179.74(15) no
C21 C22 C23 C24 -0.8(3) no
C22 C23 C24 Cl1 179.19(15) no
C22 C23 C24 C19 -0.5(3) no
C9 C25 C26 C27 -179.85(17) no
C30 C25 C26 C27 2.5(3) no
C9 C25 C30 Cl3 1.2(2) no
C9 C25 C30 C29 -179.92(18) no
C26 C25 C30 Cl3 178.76(14) no
C26 C25 C30 C29 -2.3(3) no
C25 C26 C27 C28 -1.0(3) no
C26 C27 C28 Cl4 177.73(15) no
C26 C27 C28 C29 -0.9(3) no
Cl4 C28 C29 C30 -177.56(15) no
C27 C28 C29 C30 1.0(3) no
C28 C29 C30 Cl3 179.55(15) no
C28 C29 C30 C25 0.6(3) no
